data_7118001
loop_
_publ_author_name
'Schickedanz, Kai'
'Trageser, Timo'
'Bolte, Michael'
'Lerner, Hans-Wolfram'
'Wagner, Matthias'

_publ_section_title
;
 A boron-doped helicene as a highly soluble, benchtop-stable green emitter
;
_journal_coden_ASTM CHCOFS
_journal_issue 87
_journal_name_full
;
 Chemical Communications (Cambridge, United Kingdom)
;
_journal_page_first 15808
_journal_page_last 15810
_journal_paper_doi 10.1039/c5cc07208e
_journal_volume 51
_journal_year 2015
_chemical_formula_moiety 'C26 H15 B'
_chemical_formula_sum 'C26 H15 B'
_chemical_formula_weight 338.19
_space_group_crystal_system orthorhombic
_space_group_IT_number 19
_space_group_name_Hall 'P 2ac 2ab'
_space_group_name_H-M_alt 'P 21 21 21'
_symmetry_space_group_name_Hall 'P 2ac 2ab'
_symmetry_space_group_name_H-M 'P 21 21 21'
_atom_sites_solution_hydrogens geom
_audit_creation_method SHELXL-2014/6
_cell_angle_alpha 90
_cell_angle_beta 90
_cell_angle_gamma 90
_cell_formula_units_Z 4
_cell_length_a 3.9791(12)
_cell_length_b 19.948(6)
_cell_length_c 20.208(5)
_cell_measurement_reflns_used 2443
_cell_measurement_temperature 173(2)
_cell_measurement_theta_max 25.4
_cell_measurement_theta_min 3.3
_cell_volume 1604.0(8)
_computing_cell_refinement 'X-Area (Stoe & Cie, 2001)'
_computing_data_collection 'X-Area (Stoe & Cie, 2001)'
_computing_data_reduction 'X-Area (Stoe & Cie, 2001)'
_computing_molecular_graphics 'XP in SHELXTL-Plus (Sheldrick, 2008)'
_computing_structure_refinement 'SHELXL-2014/6 (Sheldrick, 2014)'
_diffrn_ambient_temperature 173(2)
_diffrn_measured_fraction_theta_full 0.994
_diffrn_measured_fraction_theta_max 0.984
_diffrn_measurement_device_type 'STOE IPDS II two-circle-diffractometer'
_diffrn_measurement_method \w
_diffrn_radiation_type MoK\a
_diffrn_radiation_wavelength 0.71073
_diffrn_reflns_av_R_equivalents 0.1333
_diffrn_reflns_av_unetI/netI 0.2106
_diffrn_reflns_Laue_measured_fraction_full 0.994
_diffrn_reflns_Laue_measured_fraction_max 0.984
_diffrn_reflns_limit_h_max 4
_diffrn_reflns_limit_h_min -4
_diffrn_reflns_limit_k_max 24
_diffrn_reflns_limit_k_min -23
_diffrn_reflns_limit_l_max 24
_diffrn_reflns_limit_l_min -19
_diffrn_reflns_number 7082
_diffrn_reflns_point_group_measured_fraction_full 0.987
_diffrn_reflns_point_group_measured_fraction_max 0.971
_diffrn_reflns_theta_full 25.000
_diffrn_reflns_theta_max 25.735
_diffrn_reflns_theta_min 3.192
_exptl_absorpt_coefficient_mu 0.079
_exptl_absorpt_correction_T_max 0.891
_exptl_absorpt_correction_T_min 0.871
_exptl_absorpt_correction_type multi-scan
_exptl_absorpt_process_details 'X-Area (Stoe & Cie, 2001)'
_exptl_crystal_colour yellow
_exptl_crystal_density_diffrn 1.400
_exptl_crystal_description plate
_exptl_crystal_F_000 704
_exptl_crystal_size_max 0.170
_exptl_crystal_size_mid 0.090
_exptl_crystal_size_min 0.010
_refine_diff_density_max 0.192
_refine_diff_density_min -0.215
_refine_diff_density_rms 0.045
_refine_ls_abs_structure_details
; 
 Flack x determined using 269 quotients [(I+)-(I-)]/[(I+)+(I-)] 
 (Parsons, Flack and Wagner, Acta Cryst. B69 (2013) 249-259). 
;
_refine_ls_abs_structure_Flack -10.0(10)
_refine_ls_extinction_coef 0.017(2)
_refine_ls_extinction_expression Fc^*^=kFc[1+0.001xFc^2^\l^3^/sin(2\q)]^-1/4^
_refine_ls_extinction_method SHELXL
_refine_ls_goodness_of_fit_ref 0.844
_refine_ls_hydrogen_treatment constr
_refine_ls_matrix_type full
_refine_ls_number_parameters 245
_refine_ls_number_reflns 2966
_refine_ls_number_restraints 0
_refine_ls_restrained_S_all 0.844
_refine_ls_R_factor_all 0.1732
_refine_ls_R_factor_gt 0.0677
_refine_ls_shift/su_max 0.000
_refine_ls_shift/su_mean 0.000
_refine_ls_structure_factor_coef Fsqd
_refine_ls_weighting_details 'w=1/[\s^2^(Fo^2^)+(0.0211P)^2^] where P=(Fo^2^+2Fc^2^)/3'
_refine_ls_weighting_scheme calc
_refine_ls_wR_factor_gt 0.1014
_refine_ls_wR_factor_ref 0.1360
_reflns_Friedel_coverage 0.636
_reflns_Friedel_fraction_full 0.975
_reflns_Friedel_fraction_max 0.951
_reflns_number_gt 1172
_reflns_number_total 2966
_reflns_threshold_expression 'I > 2\s(I)'
_cod_duplicate_entry 7117997
_cod_data_source_file c5cc07208e2-3.cif
_cod_data_source_block wa2021_a
_cod_depositor_comments
;
The following automatic conversions were performed:

'_space_group_crystal_system' value 'orthorhombic ' changed to
'orthorhombic' according to the built-in table from CIF Core
dictionary named 'cif_core.dic' version 2.4.1 from 2010-06-29.

'_exptl_absorpt_correction_type' value 'multi-scan ' changed to
'multi-scan' according to the built-in table from CIF Core dictionary
named 'cif_core.dic' version 2.4.1 from 2010-06-29.

Automatic conversion script
Id: cif_fix_values 4093 2015-10-18 17:28:56Z antanas 
;
_cod_database_code 7118001
_shelx_space_group_comment
; 
The symmetry employed for this shelxl refinement is uniquely defined 
by the following loop, which should always be used as a source of 
symmetry information in preference to the above space-group names. 
They are only intended as comments. 
;
_shelx_estimated_absorpt_t_min 0.987
_shelx_estimated_absorpt_t_max 0.999
_shelxl_version_number 2014/6

loop_
_space_group_symop_operation_xyz
'x, y, z'
'-x+1/2, -y, z+1/2'
'-x, y+1/2, -z+1/2'
'x+1/2, -y+1/2, -z'

loop_
_atom_site_label
_atom_site_type_symbol
_atom_site_fract_x
_atom_site_fract_y
_atom_site_fract_z
_atom_site_U_iso_or_equiv
_atom_site_adp_type
_atom_site_occupancy
_atom_site_site_symmetry_order
_atom_site_calc_flag
_atom_site_refinement_flags_posn
_atom_site_refinement_flags_adp
_atom_site_refinement_flags_occupancy
_atom_site_disorder_assembly
_atom_site_disorder_group
B1 B 0.231(2) 0.6337(4) 0.6761(5) 0.033(2) Uani 1 1 d . . . . .
C1 C 0.3932(19) 0.5795(4) 0.7198(4) 0.0312(19) Uani 1 1 d . . . . .
C2 C 0.499(2) 0.5180(4) 0.6902(5) 0.037(2) Uani 1 1 d . . . . .
C3 C 0.665(2) 0.4703(4) 0.7306(4) 0.041(2) Uani 1 1 d . . . . .
H3 H 0.7394 0.4292 0.7118 0.049 Uiso 1 1 calc R U . . .
C4 C 0.718(2) 0.4827(4) 0.7960(4) 0.045(2) Uani 1 1 d . . . . .
H4 H 0.8311 0.4502 0.8222 0.054 Uiso 1 1 calc R U . . .
C5 C 0.612(2) 0.5414(4) 0.8248(5) 0.043(2) Uani 1 1 d . . . . .
H5 H 0.6492 0.5486 0.8707 0.051 Uiso 1 1 calc R U . . .
C6 C 0.450(2) 0.5908(4) 0.7875(5) 0.039(2) Uani 1 1 d . . . . .
C11 C 0.239(2) 0.6224(4) 0.6011(4) 0.037(2) Uani 1 1 d . . . . .
C12 C 0.325(2) 0.5565(4) 0.5760(4) 0.0326(19) Uani 1 1 d . . . . .
C13 C 0.4444(18) 0.5050(4) 0.6194(4) 0.0330(19) Uani 1 1 d . . . . .
C14 C 0.517(2) 0.4430(4) 0.5919(5) 0.045(2) Uani 1 1 d . . . . .
H14 H 0.5965 0.4083 0.6201 0.054 Uiso 1 1 calc R U . . .
C15 C 0.479(2) 0.4291(4) 0.5249(5) 0.048(2) Uani 1 1 d . . . . .
H15 H 0.5238 0.3853 0.5086 0.058 Uiso 1 1 calc R U . . .
C16 C 0.378(2) 0.4786(4) 0.4823(5) 0.049(2) Uani 1 1 d . . . . .
H16 H 0.3580 0.4698 0.4363 0.059 Uiso 1 1 calc R U . . .
C17 C 0.304(2) 0.5431(4) 0.5079(4) 0.042(2) Uani 1 1 d . . . . .
C18 C 0.212(2) 0.5951(4) 0.4639(4) 0.047(2) Uani 1 1 d . . . . .
H18 H 0.1892 0.5852 0.4181 0.057 Uiso 1 1 calc R U . . .
C19 C 0.156(3) 0.6597(5) 0.4855(5) 0.055(2) Uani 1 1 d . . . . .
H19 H 0.1089 0.6949 0.4553 0.066 Uiso 1 1 calc R U . . .
C20 C 0.170(2) 0.6715(4) 0.5540(5) 0.044(2) Uani 1 1 d . . . . .
H20 H 0.1304 0.7159 0.5692 0.053 Uiso 1 1 calc R U . . .
C21 C 0.0741(19) 0.6956(4) 0.7134(4) 0.033(2) Uani 1 1 d . . . . .
C22 C 0.150(2) 0.7039(4) 0.7829(4) 0.035(2) Uani 1 1 d . . . . .
C23 C 0.332(2) 0.6542(4) 0.8184(4) 0.038(2) Uani 1 1 d . . . . .
C24 C 0.402(2) 0.6666(4) 0.8846(5) 0.049(2) Uani 1 1 d . . . . .
H24 H 0.5293 0.6346 0.9088 0.059 Uiso 1 1 calc R U . . .
C25 C 0.291(2) 0.7257(4) 0.9175(5) 0.053(3) Uani 1 1 d . . . . .
H25 H 0.3439 0.7327 0.9628 0.064 Uiso 1 1 calc R U . . .
C26 C 0.105(2) 0.7728(4) 0.8831(5) 0.048(2) Uani 1 1 d . . . . .
H26 H 0.0246 0.8117 0.9051 0.058 Uiso 1 1 calc R U . . .
C27 C 0.036(2) 0.7633(4) 0.8158(5) 0.044(2) Uani 1 1 d . . . . .
C28 C -0.151(2) 0.8117(4) 0.7803(5) 0.044(2) Uani 1 1 d . . . . .
H28 H -0.2165 0.8519 0.8019 0.053 Uiso 1 1 calc R U . . .
C29 C -0.239(2) 0.8019(4) 0.7152(4) 0.041(2) Uani 1 1 d . . . . .
H29 H -0.3702 0.8341 0.6923 0.050 Uiso 1 1 calc R U . . .
C30 C -0.130(2) 0.7436(4) 0.6838(5) 0.038(2) Uani 1 1 d . . . . .
H30 H -0.1996 0.7362 0.6394 0.046 Uiso 1 1 calc R U . . .

loop_
_atom_site_aniso_label
_atom_site_aniso_U_11
_atom_site_aniso_U_22
_atom_site_aniso_U_33
_atom_site_aniso_U_23
_atom_site_aniso_U_13
_atom_site_aniso_U_12
B1 0.021(5) 0.035(5) 0.045(6) -0.006(4) 0.008(4) -0.009(4)
C1 0.028(4) 0.025(4) 0.041(5) -0.003(4) 0.006(4) -0.004(3)
C2 0.025(4) 0.034(4) 0.053(6) 0.000(4) 0.003(4) -0.002(4)
C3 0.031(4) 0.037(4) 0.054(6) 0.001(4) 0.004(4) 0.006(4)
C4 0.043(5) 0.040(5) 0.051(6) 0.003(4) -0.006(5) 0.001(4)
C5 0.038(5) 0.047(5) 0.043(5) 0.001(4) -0.008(4) 0.003(4)
C6 0.029(4) 0.040(5) 0.048(6) -0.005(4) 0.011(4) -0.005(4)
C11 0.034(5) 0.034(4) 0.043(5) 0.002(4) 0.000(4) -0.001(4)
C12 0.023(4) 0.035(4) 0.040(5) -0.003(4) 0.008(4) 0.002(3)
C13 0.026(4) 0.032(4) 0.041(5) -0.001(4) 0.005(4) 0.000(3)
C14 0.044(5) 0.033(4) 0.057(6) -0.002(4) 0.006(5) 0.002(4)
C15 0.050(5) 0.041(5) 0.053(6) -0.009(4) -0.002(5) -0.004(4)
C16 0.056(6) 0.050(5) 0.042(5) -0.016(4) -0.001(5) 0.004(5)
C17 0.034(5) 0.047(5) 0.046(6) 0.001(4) 0.004(4) 0.002(4)
C18 0.052(5) 0.057(5) 0.034(5) -0.005(4) -0.001(4) -0.003(5)
C19 0.067(7) 0.051(5) 0.047(6) 0.011(5) -0.003(6) -0.003(5)
C20 0.038(5) 0.042(5) 0.051(6) 0.006(4) -0.009(5) 0.010(4)
C21 0.027(4) 0.022(3) 0.050(6) 0.001(4) 0.008(4) -0.004(3)
C22 0.025(4) 0.039(4) 0.042(5) -0.005(4) 0.000(4) -0.005(4)
C23 0.033(5) 0.047(5) 0.035(5) -0.001(4) -0.001(4) -0.015(4)
C24 0.046(6) 0.042(4) 0.058(6) 0.000(5) 0.007(5) -0.002(4)
C25 0.041(5) 0.060(5) 0.059(6) -0.016(5) 0.012(5) -0.014(5)
C26 0.038(5) 0.046(5) 0.059(6) -0.015(5) 0.015(5) -0.016(4)
C27 0.043(5) 0.034(4) 0.057(7) -0.003(4) 0.015(5) -0.004(4)
C28 0.038(5) 0.032(4) 0.063(6) -0.002(4) 0.018(5) 0.000(4)
C29 0.038(5) 0.033(4) 0.054(6) 0.004(4) 0.008(5) 0.001(4)
C30 0.032(4) 0.027(4) 0.056(6) 0.003(4) 0.011(4) -0.005(4)

loop_
_atom_type_symbol
_atom_type_description
_atom_type_scat_dispersion_real
_atom_type_scat_dispersion_imag
_atom_type_scat_source
C C 0.0033 0.0016 'International Tables Vol C Tables 4.2.6.8 and 6.1.1.4'
H H 0.0000 0.0000 'International Tables Vol C Tables 4.2.6.8 and 6.1.1.4'
B B 0.0013 0.0007 'International Tables Vol C Tables 4.2.6.8 and 6.1.1.4'

loop_
_geom_angle_atom_site_label_1
_geom_angle_atom_site_label_2
_geom_angle_atom_site_label_3
_geom_angle
_geom_angle_site_symmetry_1
_geom_angle_site_symmetry_3
C11 B1 C1 117.1(7) . .
C11 B1 C21 126.6(8) . .
C1 B1 C21 116.2(8) . .
C6 C1 C2 119.8(8) . .
C6 C1 B1 121.0(7) . .
C2 C1 B1 119.2(8) . .
C3 C2 C1 118.3(8) . .
C3 C2 C13 120.7(7) . .
C1 C2 C13 120.9(8) . .
C4 C3 C2 120.6(8) . .
C4 C3 H3 119.7 . .
C2 C3 H3 119.7 . .
C3 C4 C5 121.3(9) . .
C3 C4 H4 119.4 . .
C5 C4 H4 119.4 . .
C4 C5 C6 120.9(9) . .
C4 C5 H5 119.5 . .
C6 C5 H5 119.5 . .
C5 C6 C1 119.2(8) . .
C5 C6 C23 121.2(8) . .
C1 C6 C23 119.6(8) . .
C20 C11 C12 116.4(8) . .
C20 C11 B1 124.7(7) . .
C12 C11 B1 118.9(7) . .
C17 C12 C13 119.0(7) . .
C17 C12 C11 120.0(7) . .
C13 C12 C11 120.9(8) . .
C14 C13 C12 117.6(8) . .
C14 C13 C2 121.1(8) . .
C12 C13 C2 121.3(7) . .
C13 C14 C15 123.1(9) . .
C13 C14 H14 118.5 . .
C15 C14 H14 118.5 . .
C16 C15 C14 120.0(8) . .
C16 C15 H15 120.0 . .
C14 C15 H15 120.0 . .
C15 C16 C17 119.1(9) . .
C15 C16 H16 120.4 . .
C17 C16 H16 120.4 . .
C12 C17 C18 119.5(7) . .
C12 C17 C16 121.1(8) . .
C18 C17 C16 119.3(8) . .
C19 C18 C17 121.8(8) . .
C19 C18 H18 119.1 . .
C17 C18 H18 119.1 . .
C18 C19 C20 117.5(8) . .
C18 C19 H19 121.2 . .
C20 C19 H19 121.2 . .
C11 C20 C19 124.3(8) . .
C11 C20 H20 117.8 . .
C19 C20 H20 117.8 . .
C30 C21 C22 117.5(7) . .
C30 C21 B1 124.4(8) . .
C22 C21 B1 118.1(7) . .
C23 C22 C27 120.4(8) . .
C23 C22 C21 121.1(7) . .
C27 C22 C21 118.6(8) . .
C24 C23 C22 117.5(8) . .
C24 C23 C6 119.6(8) . .
C22 C23 C6 122.9(8) . .
C23 C24 C25 122.4(10) . .
C23 C24 H24 118.8 . .
C25 C24 H24 118.8 . .
C26 C25 C24 119.6(10) . .
C26 C25 H25 120.2 . .
C24 C25 H25 120.2 . .
C25 C26 C27 120.1(9) . .
C25 C26 H26 120.0 . .
C27 C26 H26 120.0 . .
C26 C27 C28 120.3(8) . .
C26 C27 C22 120.0(8) . .
C28 C27 C22 119.8(9) . .
C29 C28 C27 121.5(8) . .
C29 C28 H28 119.2 . .
C27 C28 H28 119.2 . .
C28 C29 C30 118.4(8) . .
C28 C29 H29 120.8 . .
C30 C29 H29 120.8 . .
C21 C30 C29 124.0(9) . .
C21 C30 H30 118.0 . .
C29 C30 H30 118.0 . .

loop_
_geom_bond_atom_site_label_1
_geom_bond_atom_site_label_2
_geom_bond_distance
_geom_bond_site_symmetry_2
B1 C11 1.532(13) .
B1 C1 1.538(12) .
B1 C21 1.576(11) .
C1 C6 1.405(12) .
C1 C2 1.429(10) .
C2 C3 1.416(11) .
C2 C13 1.470(12) .
C3 C4 1.361(12) .
C3 H3 0.9500 .
C4 C5 1.375(11) .
C4 H4 0.9500 .
C5 C6 1.397(12) .
C5 H5 0.9500 .
C6 C23 1.486(11) .
C11 C20 1.393(11) .
C11 C12 1.452(10) .
C12 C17 1.404(12) .
C12 C13 1.431(11) .
C13 C14 1.388(11) .
C14 C15 1.391(14) .
C14 H14 0.9500 .
C15 C16 1.370(12) .
C15 H15 0.9500 .
C16 C17 1.417(10) .
C16 H16 0.9500 .
C17 C18 1.414(11) .
C18 C19 1.381(11) .
C18 H18 0.9500 .
C19 C20 1.404(12) .
C19 H19 0.9500 .
C20 H20 0.9500 .
C21 C30 1.391(11) .
C21 C22 1.446(12) .
C22 C23 1.422(12) .
C22 C27 1.433(11) .
C23 C24 1.390(13) .
C24 C25 1.423(11) .
C24 H24 0.9500 .
C25 C26 1.384(13) .
C25 H25 0.9500 .
C26 C27 1.401(14) .
C26 H26 0.9500 .
C27 C28 1.412(12) .
C28 C29 1.374(12) .
C28 H28 0.9500 .
C29 C30 1.394(11) .
C29 H29 0.9500 .
C30 H30 0.9500 .

loop_
_geom_torsion_atom_site_label_1
_geom_torsion_atom_site_label_2
_geom_torsion_atom_site_label_3
_geom_torsion_atom_site_label_4
_geom_torsion
_geom_torsion_site_symmetry_1
_geom_torsion_site_symmetry_2
_geom_torsion_site_symmetry_3
_geom_torsion_site_symmetry_4
C11 B1 C1 C6 168.8(8) . . . .
C21 B1 C1 C6 -11.0(10) . . . .
C11 B1 C1 C2 -8.6(11) . . . .
C21 B1 C1 C2 171.6(7) . . . .
C6 C1 C2 C3 -0.9(11) . . . .
B1 C1 C2 C3 176.6(8) . . . .
C6 C1 C2 C13 -179.7(7) . . . .
B1 C1 C2 C13 -2.2(11) . . . .
C1 C2 C3 C4 0.5(12) . . . .
C13 C2 C3 C4 179.4(8) . . . .
C2 C3 C4 C5 0.4(13) . . . .
C3 C4 C5 C6 -1.0(13) . . . .
C4 C5 C6 C1 0.7(12) . . . .
C4 C5 C6 C23 179.5(9) . . . .
C2 C1 C6 C5 0.2(11) . . . .
B1 C1 C6 C5 -177.1(8) . . . .
C2 C1 C6 C23 -178.5(8) . . . .
B1 C1 C6 C23 4.1(11) . . . .
C1 B1 C11 C20 -165.8(8) . . . .
C21 B1 C11 C20 13.9(14) . . . .
C1 B1 C11 C12 13.8(11) . . . .
C21 B1 C11 C12 -166.5(7) . . . .
C20 C11 C12 C17 -6.3(12) . . . .
B1 C11 C12 C17 174.1(8) . . . .
C20 C11 C12 C13 171.4(8) . . . .
B1 C11 C12 C13 -8.2(11) . . . .
C17 C12 C13 C14 -3.2(11) . . . .
C11 C12 C13 C14 179.1(8) . . . .
C17 C12 C13 C2 174.7(7) . . . .
C11 C12 C13 C2 -3.0(11) . . . .
C3 C2 C13 C14 7.6(11) . . . .
C1 C2 C13 C14 -173.7(8) . . . .
C3 C2 C13 C12 -170.3(8) . . . .
C1 C2 C13 C12 8.5(11) . . . .
C12 C13 C14 C15 0.0(12) . . . .
C2 C13 C14 C15 -177.9(8) . . . .
C13 C14 C15 C16 2.5(14) . . . .
C14 C15 C16 C17 -1.8(13) . . . .
C13 C12 C17 C18 -174.9(7) . . . .
C11 C12 C17 C18 2.8(13) . . . .
C13 C12 C17 C16 4.0(13) . . . .
C11 C12 C17 C16 -178.3(8) . . . .
C15 C16 C17 C12 -1.5(13) . . . .
C15 C16 C17 C18 177.5(8) . . . .
C12 C17 C18 C19 2.7(15) . . . .
C16 C17 C18 C19 -176.3(9) . . . .
C17 C18 C19 C20 -4.2(15) . . . .
C12 C11 C20 C19 4.9(13) . . . .
B1 C11 C20 C19 -175.5(10) . . . .
C18 C19 C20 C11 0.3(15) . . . .
C11 B1 C21 C30 11.4(13) . . . .
C1 B1 C21 C30 -168.9(7) . . . .
C11 B1 C21 C22 -167.7(8) . . . .
C1 B1 C21 C22 12.1(10) . . . .
C30 C21 C22 C23 174.4(7) . . . .
B1 C21 C22 C23 -6.5(11) . . . .
C30 C21 C22 C27 -4.9(11) . . . .
B1 C21 C22 C27 174.2(7) . . . .
C27 C22 C23 C24 -2.2(12) . . . .
C21 C22 C23 C24 178.5(8) . . . .
C27 C22 C23 C6 178.4(8) . . . .
C21 C22 C23 C6 -0.8(12) . . . .
C5 C6 C23 C24 4.2(12) . . . .
C1 C6 C23 C24 -177.0(8) . . . .
C5 C6 C23 C22 -176.5(8) . . . .
C1 C6 C23 C22 2.3(12) . . . .
C22 C23 C24 C25 1.9(13) . . . .
C6 C23 C24 C25 -178.8(8) . . . .
C23 C24 C25 C26 0.1(13) . . . .
C24 C25 C26 C27 -1.8(13) . . . .
C25 C26 C27 C28 -179.3(8) . . . .
C25 C26 C27 C22 1.5(12) . . . .
C23 C22 C27 C26 0.6(12) . . . .
C21 C22 C27 C26 179.9(8) . . . .
C23 C22 C27 C28 -178.7(8) . . . .
C21 C22 C27 C28 0.6(11) . . . .
C26 C27 C28 C29 -176.3(8) . . . .
C22 C27 C28 C29 3.0(12) . . . .
C27 C28 C29 C30 -2.1(12) . . . .
C22 C21 C30 C29 6.1(11) . . . .
B1 C21 C30 C29 -172.9(8) . . . .
C28 C29 C30 C21 -2.6(12) . . . .
